data_2010737
loop_
_publ_author_name
'Bruno, Giuseppe'
'Nicol\'o, Francesco'
'Tresoldi, Giuseppe'

_publ_section_title
;
 (2,2'-Dipyridyl
 sulfide-<i>N</i>,<i>N</i>')hydroxybis(nitrito-<i>O</i>)(nitrogen
 monoxide-<i>N</i>)ruthenium(III)
;
_journal_issue 3
_journal_name_full 'Acta Crystallographica Section C'
_journal_page_first 282
_journal_page_last 283
_journal_paper_doi 10.1107/S0108270199014687
_journal_volume 56
_journal_year 2000
_chemical_formula_iupac '[Ru (N O) (N O2)2 (O H) (C10 H8 N2 S)]'
_chemical_formula_moiety 'C10 H9 N5 O6 Ru S'
_chemical_formula_sum 'C10 H9 N5 O6 Ru S'
_chemical_formula_weight 428.35
_chemical_name_systematic
;
(2,2'-dipyridyl sulfide-N,N')hydroxybis(nitrito-O)(nitrosyl-O)ruthenium(II)
;
_space_group_IT_number 15
_symmetry_cell_setting monoclinic
_symmetry_space_group_name_Hall '-C 2yc'
_symmetry_space_group_name_H-M 'C 1 2/c 1'
_cell_angle_alpha 90.00
_cell_angle_beta 97.550(10)
_cell_angle_gamma 90.00
_cell_formula_units_Z 8
_cell_length_a 23.802(4)
_cell_length_b 8.9550(10)
_cell_length_c 13.820(2)
_cell_measurement_reflns_used 27
_cell_measurement_temperature 298(2)
_cell_measurement_theta_max 15.0
_cell_measurement_theta_min 6.5
_cell_volume 2920.2(7)
_computing_cell_refinement P3/V
_computing_data_collection 'P3/V (Siemens, 1989)'
_computing_data_reduction 'SHELXTL-Plus (Sheldrick, 1990a)'
_computing_molecular_graphics 'XPW (Siemens, 1996)'
_computing_publication_material 'locally modified PARST97 (Nardelli, 1995) and SHELXL97'
_computing_structure_refinement 'SHELXL97 (Sheldrick, 1997)'
_computing_structure_solution 'SHELXS97 (Sheldrick, 1990b)'
_diffrn_ambient_temperature 298(2)
_diffrn_measured_fraction_theta_full .000
_diffrn_measured_fraction_theta_max 1.000
_diffrn_measurement_device_type 'Siemens P4'
_diffrn_measurement_method \w/2\q
_diffrn_radiation_monochromator graphite
_diffrn_radiation_source 'fine-focus sealed tube'
_diffrn_radiation_type MoK\a
_diffrn_radiation_wavelength .71073
_diffrn_reflns_av_R_equivalents .019
_diffrn_reflns_av_sigmaI/netI .040
_diffrn_reflns_limit_h_max 30
_diffrn_reflns_limit_h_min 0
_diffrn_reflns_limit_k_max 11
_diffrn_reflns_limit_k_min 0
_diffrn_reflns_limit_l_max 17
_diffrn_reflns_limit_l_min -17
_diffrn_reflns_number 3452
_diffrn_reflns_theta_full .50
_diffrn_reflns_theta_max 27.55
_diffrn_reflns_theta_min 2.43
_diffrn_standards_decay_% 0
_diffrn_standards_interval_count 197
_diffrn_standards_number 3
_exptl_absorpt_coefficient_mu 1.256
_exptl_absorpt_correction_T_max .860
_exptl_absorpt_correction_T_min .785
_exptl_absorpt_correction_type \y-scan
_exptl_absorpt_process_details '(Kopfmann & Huber, 1968)'
_exptl_crystal_colour yellow
_exptl_crystal_density_diffrn 1.949
_exptl_crystal_density_method 'not measured'
_exptl_crystal_description irregular
_exptl_crystal_F_000 1696
_exptl_crystal_size_max .26
_exptl_crystal_size_mid .24
_exptl_crystal_size_min .12
_refine_diff_density_max .860
_refine_diff_density_min -.363
_refine_ls_extinction_coef .00015(5)
_refine_ls_extinction_method 'SHELXL97 (Sheldrick, 1997)'
_refine_ls_goodness_of_fit_ref .879
_refine_ls_hydrogen_treatment constr
_refine_ls_matrix_type full
_refine_ls_number_parameters 209
_refine_ls_number_reflns 3375
_refine_ls_number_restraints 0
_refine_ls_restrained_S_all .879
_refine_ls_R_factor_all .043
_refine_ls_R_factor_gt .028
_refine_ls_shift/su_max .002
_refine_ls_shift/su_mean .000
_refine_ls_structure_factor_coef Fsqd
_refine_ls_weighting_details 'calc w = 1/[\s^2^(Fo^2^)+(0.0357P)^2^] where P=(Fo^2^+2Fc^2^)/3'
_refine_ls_weighting_scheme calc
_refine_ls_wR_factor_ref .064
_reflns_number_gt 2480
_reflns_number_total 3375
_reflns_threshold_expression I>2\s(I)
_cod_data_source_file os1084.cif
_cod_data_source_block I
_cod_depositor_comments
;
The following automatic conversions were performed:
'_symmetry_cell_setting' value 'Monoclinic' changed to 'monoclinic'
according to '/home/saulius/struct/CIF-dictionaries/cif_core.dic'
dictionary named 'cif_core.dic' version 2.4.1 from 2010-06-29.

Automatic conversion script
Id: cif_fix_enum 1527 2010-12-29 10:47:43Z saulius 

The following automatic conversions were performed:

'_symmetry_cell_setting' value 'Monoclinic' changed to 'monoclinic'
according to /home/saulius/struct/CIF-dictionaries/cif_core.dic
dictionary named 'cif_core.dic' version 2.4.1 from 2010-06-29.

Automatic conversion script
Id: cif_fix_values 1715 2011-07-08 13:25:40Z adriana 
;
_cod_original_sg_symbol_H-M 'C 2/c'
_cod_database_code 2010737
_cod_database_fobs_code 2010737

loop_
_symmetry_equiv_pos_as_xyz
'x, y, z'
'-x, y, -z+1/2'
'x+1/2, y+1/2, z'
'-x+1/2, y+1/2, -z+1/2'
'-x, -y, -z'
'x, -y, z-1/2'
'-x+1/2, -y+1/2, -z'
'x+1/2, -y+1/2, z-1/2'

loop_
_atom_site_label
_atom_site_fract_x
_atom_site_fract_y
_atom_site_fract_z
_atom_site_U_iso_or_equiv
_atom_site_adp_type
_atom_site_calc_flag
_atom_site_refinement_flags
_atom_site_occupancy
_atom_site_disorder_assembly
_atom_site_disorder_group
_atom_site_type_symbol
Ru .377340(9) .51087(2) .492817(15) .02750(8) Uani d . 1 . . Ru
N1 .32218(10) .3908(3) .57229(17) .0332(5) Uani d . 1 . . N
C1 .26848(13) .4400(4) .5728(2) .0410(7) Uani d . 1 . . C
H1 .2554 .5185 .5318 .050 Uiso calc R 1 . . H
C2 .23305(14) .3784(4) .6313(3) .0518(9) Uani d . 1 . . C
H2 .1968 .4168 .6319 .050 Uiso calc R 1 . . H
C3 .25122(15) .2587(4) .6898(3) .0552(10) Uani d . 1 . . C
H3 .2278 .2170 .7314 .050 Uiso calc R 1 . . H
C4 .30424(16) .2019(4) .6858(2) .0499(9) Uani d . 1 . . C
H4 .3168 .1186 .7227 .050 Uiso calc R 1 . . H
C5 .33886(13) .2698(3) .6262(2) .0345(7) Uani d . 1 . . C
S .40881(4) .20151(10) .62721(6) .0445(2) Uani d . 1 . . S
C6 .41273(12) .1829(3) .5008(2) .0309(6) Uani d . 1 . . C
C7 .42926(13) .0468(3) .4672(2) .0374(7) Uani d . 1 . . C
H7 .4361 -.0339 .5095 .050 Uiso calc R 1 . . H
C8 .43550(14) .0326(3) .3702(2) .0434(8) Uani d . 1 . . C
H8 .4475 -.0575 .3463 .050 Uiso calc R 1 . . H
C9 .42398(14) .1521(4) .3090(2) .0437(8) Uani d . 1 . . C
H9 .4275 .1436 .2430 .050 Uiso calc R 1 . . H
C10 .40700(13) .2859(3) .3464(2) .0357(7) Uani d . 1 . . C
H10 .3984 .3662 .3045 .050 Uiso calc R 1 . . H
N2 .40267(9) .3024(3) .44194(17) .0295(5) Uani d . 1 . . N
N3 .42790(11) .6322(3) .41056(19) .0376(6) Uani d . 1 . . N
O1 .41681(12) .6426(3) .32227(18) .0692(8) Uani d . 1 . . O
O2 .46968(10) .6975(3) .45192(19) .0567(7) Uani d . 1 . . O
N4 .34469(11) .7155(3) .5300(2) .0407(6) Uani d . 1 . . N
O3 .32182(12) .7963(3) .4653(2) .0727(8) Uani d . 1 . . O
O4 .34804(14) .7531(3) .6138(2) .0833(10) Uani d . 1 . . O
N5 .43095(10) .5277(3) .59348(17) .0340(5) Uani d . 1 . . N
O5 .46528(10) .5595(3) .65578(17) .0557(7) Uani d . 1 . . O
O6 .31874(8) .5062(2) .38403(14) .0420(5) Uani d . 1 . . O
H6A .3144 .5901 .3604 .050 Uiso calc R 1 . . H

loop_
_atom_site_aniso_label
_atom_site_aniso_U_11
_atom_site_aniso_U_22
_atom_site_aniso_U_33
_atom_site_aniso_U_12
_atom_site_aniso_U_13
_atom_site_aniso_U_23
Ru .02741(11) .02454(12) .02992(12) .00135(11) .00146(7) .00102(11)
N1 .0320(13) .0315(13) .0364(13) -.0014(11) .0053(10) .0003(11)
C1 .0329(16) .0369(17) .0538(19) .0003(14) .0082(14) -.0048(15)
C2 .0358(18) .055(2) .067(2) -.0125(17) .0155(17) -.012(2)
C3 .047(2) .066(3) .056(2) -.0223(19) .0194(17) -.006(2)
C4 .062(2) .044(2) .0441(19) -.0137(18) .0088(16) .0070(16)
C5 .0379(16) .0334(16) .0326(15) -.0031(13) .0060(12) -.0019(13)
S .0520(5) .0497(5) .0317(4) .0173(4) .0055(3) .0084(4)
C6 .0283(14) .0313(15) .0322(15) .0002(12) .0013(11) .0009(12)
C7 .0403(17) .0248(14) .0460(17) .0036(12) .0011(14) .0013(13)
C8 .0497(19) .0312(17) .0486(18) .0060(14) .0038(15) -.0073(14)
C9 .054(2) .0423(18) .0364(17) .0008(16) .0112(15) -.0081(15)
C10 .0404(17) .0317(15) .0347(16) -.0011(14) .0037(13) .0043(13)
N2 .0302(12) .0257(12) .0325(12) .0011(10) .0035(10) .0004(10)
N3 .0414(15) .0265(13) .0455(16) .0039(11) .0082(12) .0041(11)
O1 .093(2) .073(2) .0422(15) -.0243(17) .0094(14) .0160(14)
O2 .0459(14) .0515(15) .0727(17) -.0139(12) .0082(12) .0045(13)
N4 .0353(14) .0309(14) .0558(17) .0025(12) .0052(12) -.0012(13)
O3 .085(2) .0472(16) .085(2) .0302(15) .0089(16) .0115(15)
O4 .109(3) .066(2) .070(2) .0303(18) -.0053(17) -.0342(16)
N5 .0323(12) .0355(14) .0342(12) .0033(11) .0048(10) -.0016(11)
O5 .0472(14) .0674(17) .0477(14) -.0022(13) -.0120(11) -.0105(12)
O6 .0410(11) .0377(12) .0425(11) -.0003(11) -.0122(9) .0042(10)

loop_
_atom_type_symbol
_atom_type_description
_atom_type_scat_dispersion_real
_atom_type_scat_dispersion_imag
_atom_type_scat_source
C C .0033 .0016 'International Tables Vol C Tables 4.2.6.8 and 6.1.1.4'
H H .0000 .0000 'International Tables Vol C Tables 4.2.6.8 and 6.1.1.4'
N N .0061 .0033 'International Tables Vol C Tables 4.2.6.8 and 6.1.1.4'
O O .0106 .0060 'International Tables Vol C Tables 4.2.6.8 and 6.1.1.4'
S S .1246 .1234 'International Tables Vol C Tables 4.2.6.8 and 6.1.1.4'
Ru Ru -1.2594 .8363 'International Tables Vol C Tables 4.2.6.8 and 6.1.1.4'

loop_
_geom_angle_atom_site_label_1
_geom_angle_atom_site_label_2
_geom_angle_atom_site_label_3
_geom_angle
_geom_angle_publ_flag
N5 Ru O6 176.34(10) yes
N5 Ru N3 88.61(11) ?
O6 Ru N3 89.79(10) ?
N5 Ru N4 89.12(11) ?
O6 Ru N4 87.49(10) ?
N3 Ru N4 86.36(10) yes
N5 Ru N2 97.44(10) ?
O6 Ru N2 85.95(9) ?
N3 Ru N2 93.96(10) yes
N4 Ru N2 173.43(9) ?
N5 Ru N1 93.90(10) ?
O6 Ru N1 87.63(9) ?
N3 Ru N1 177.19(9) ?
N4 Ru N1 92.41(10) yes
N2 Ru N1 86.97(9) yes
C5 N1 C1 118.0(3) ?
C5 N1 Ru 122.7(2) ?
C1 N1 Ru 119.3(2) ?
N1 C1 C2 122.1(3) ?
C1 C2 C3 119.6(3) ?
C4 C3 C2 119.0(3) ?
C3 C4 C5 119.1(3) ?
N1 C5 C4 122.0(3) ?
N1 C5 S 119.4(2) yes
C4 C5 S 118.5(3) ?
C6 S C5 101.32(14) yes
N2 C6 C7 122.3(3) ?
N2 C6 S 119.5(2) yes
C7 C6 S 118.0(2) ?
C8 C7 C6 118.9(3) ?
C9 C8 C7 119.5(3) ?
C8 C9 C10 119.3(3) ?
N2 C10 C9 121.7(3) ?
C10 N2 C6 118.3(3) ?
C10 N2 Ru 119.10(19) ?
C6 N2 Ru 122.53(19) ?
O1 N3 O2 119.0(3) ?
O1 N3 Ru 121.7(2) ?
O2 N3 Ru 119.2(2) ?
O4 N4 O3 120.5(3) ?
O4 N4 Ru 120.5(2) ?
O3 N4 Ru 119.0(2) ?
O5 N5 Ru 170.4(2) yes

loop_
_geom_bond_atom_site_label_1
_geom_bond_atom_site_label_2
_geom_bond_site_symmetry_2
_geom_bond_distance
_geom_bond_publ_flag
Ru N5 . 1.766(2) yes
Ru O6 . 1.9123(18) yes
Ru N3 . 2.069(3) yes
Ru N4 . 2.081(3) yes
Ru N2 . 2.110(2) yes
Ru N1 . 2.113(2) yes
N1 C5 . 1.345(4) yes
N1 C1 . 1.353(4) yes
C1 C2 . 1.360(5) ?
C2 C3 . 1.378(5) ?
C3 C4 . 1.368(5) ?
C4 C5 . 1.380(4) ?
C5 S . 1.772(3) yes
S C6 . 1.770(3) yes
C6 N2 . 1.347(4) yes
C6 C7 . 1.380(4) ?
C7 C8 . 1.373(5) ?
C8 C9 . 1.370(4) ?
C9 C10 . 1.386(4) ?
C10 N2 . 1.346(4) ?
N3 O1 . 1.218(3) ?
N3 O2 . 1.228(3) ?
N4 O4 . 1.199(4) ?
N4 O3 . 1.222(3) ?
N5 O5 . 1.142(3) yes

loop_
_geom_hbond_atom_site_label_D
_geom_hbond_atom_site_label_H
_geom_hbond_atom_site_label_A
_geom_hbond_site_symmetry_A
_geom_hbond_distance_DH
_geom_hbond_distance_HA
_geom_hbond_distance_DA
_geom_hbond_angle_DHA
_geom_hbond_publ_flag
C1 H1 O3 7_566 .93 2.48 3.190(4) 133.3 ?
C9 H9 O4 6_565 .93 2.59 3.159(4) 119.6 ?
C10 H10 O1 . .93 2.52 3.223(4) 132.7 ?
O6 H6A O3 . .82 2.34 2.827(4) 118.8 yes

loop_
_geom_torsion_atom_site_label_1
_geom_torsion_atom_site_label_2
_geom_torsion_atom_site_label_3
_geom_torsion_atom_site_label_4
_geom_torsion
_geom_torsion_publ_flag
N5 Ru N1 C5 -50.5(2) ?
O6 Ru N1 C5 132.9(2) ?
N3 Ru N1 C5 156.3(19) ?
N4 Ru N1 C5 -139.8(2) ?
N2 Ru N1 C5 46.8(2) ?
N5 Ru N1 C1 126.7(2) ?
O6 Ru N1 C1 -50.0(2) ?
N3 Ru N1 C1 -27(2) ?
N4 Ru N1 C1 37.4(2) ?
N2 Ru N1 C1 -136.1(2) ?
C5 N1 C1 C2 5.1(5) ?
Ru N1 C1 C2 -172.2(3) ?
N1 C1 C2 C3 -2.3(5) ?
C1 C2 C3 C4 -1.6(5) ?
C2 C3 C4 C5 2.6(5) ?
C1 N1 C5 C4 -4.1(4) ?
Ru N1 C5 C4 173.1(2) ?
C1 N1 C5 S 179.8(2) ?
Ru N1 C5 S -3.0(3) ?
C3 C4 C5 N1 .3(5) ?
C3 C4 C5 S 176.4(3) ?
N1 C5 S C6 -52.7(3) yes
C4 C5 S C6 131.1(3) ?
C5 S C6 N2 56.7(3) yes
C5 S C6 C7 -126.9(2) ?
N2 C6 C7 C8 -.2(5) ?
S C6 C7 C8 -176.5(2) ?
C6 C7 C8 C9 -1.5(5) ?
C7 C8 C9 C10 .9(5) ?
C8 C9 C10 N2 1.4(5) ?
C9 C10 N2 C6 -3.1(4) ?
C9 C10 N2 Ru 179.3(2) ?
C7 C6 N2 C10 2.5(4) ?
S C6 N2 C10 178.7(2) ?
C7 C6 N2 Ru 180.0(2) ?
S C6 N2 Ru -3.8(3) ?
N5 Ru N2 C10 -131.9(2) ?
O6 Ru N2 C10 46.7(2) ?
N3 Ru N2 C10 -42.8(2) ?
N4 Ru N2 C10 49.9(10) ?
N1 Ru N2 C10 134.6(2) ?
N5 Ru N2 C6 50.6(2) ?
O6 Ru N2 C6 -130.7(2) ?
N3 Ru N2 C6 139.7(2) ?
N4 Ru N2 C6 -127.6(8) ?
N1 Ru N2 C6 -42.9(2) ?
N5 Ru N3 O1 168.9(3) ?
O6 Ru N3 O1 -14.4(3) ?
N4 Ru N3 O1 -101.9(3) ?
N2 Ru N3 O1 71.5(3) ?
N1 Ru N3 O1 -38(2) ?
N5 Ru N3 O2 -12.3(2) ?
O6 Ru N3 O2 164.4(2) ?
N4 Ru N3 O2 76.9(2) ?
N2 Ru N3 O2 -109.7(2) yes
N1 Ru N3 O2 141.0(19) ?
N5 Ru N4 O4 -32.5(3) ?
O6 Ru N4 O4 148.8(3) ?
N3 Ru N4 O4 -121.2(3) ?
N2 Ru N4 O4 145.7(8) ?
N1 Ru N4 O4 61.3(3) ?
N5 Ru N4 O3 147.8(3) ?
O6 Ru N4 O3 -30.8(3) ?
N3 Ru N4 O3 59.2(3) ?
N2 Ru N4 O3 -33.9(10) ?
N1 Ru N4 O3 -118.3(3) yes
O6 Ru N5 O5 -12(3) ?
N3 Ru N5 O5 51.8(15) ?
N4 Ru N5 O5 -34.6(15) ?
N2 Ru N5 O5 145.6(14) ?
N1 Ru N5 O5 -126.9(14) ?
